data_7057042
loop_
_publ_author_name
'Grounds, Olivia'
'Zeller, Matthias'
'Rosokha, Sergiy V.'

_publ_section_title
;
 Structural preferences in strong anion--\p and halogen-bonded complexes:
 \p- and \s-holes vs. frontier orbitals interaction
;
_journal_issue 13
_journal_name_full 'New Journal of Chemistry'
_journal_page_first 10572
_journal_paper_doi 10.1039/C7NJ04843B
_journal_volume 42
_journal_year 2018
_chemical_formula_moiety '4(C8 N6), C12 H28 N, C H2 Cl2, Cl'
_chemical_formula_sum 'C45 H30 Cl3 N25'
_chemical_formula_weight 1027.29
_space_group_crystal_system tetragonal
_space_group_IT_number 82
_space_group_name_Hall 'I -4'
_space_group_name_H-M_alt 'I -4'
_symmetry_space_group_name_Hall 'I -4'
_symmetry_space_group_name_H-M 'I -4'
_atom_sites_solution_hydrogens geom
_atom_sites_solution_primary direct
_atom_sites_solution_secondary difmap
_audit_creation_method SHELXL-2017/1
_audit_update_record
;
2017-11-10 deposited with the CCDC.
2018-02-19 downloaded from the CCDC.
;
_cell_angle_alpha 90
_cell_angle_beta 90
_cell_angle_gamma 90
_cell_formula_units_Z 2
_cell_length_a 13.1749(6)
_cell_length_b 13.1749(6)
_cell_length_c 15.0846(9)
_cell_measurement_reflns_used 9905
_cell_measurement_temperature 150(2)
_cell_measurement_theta_max 36.2626
_cell_measurement_theta_min 3.0952
_cell_volume 2618.4(2)
_computing_cell_refinement 'SAINT V8.37A (Bruker, 2016)'
_computing_data_collection 'Apex3 v2016.9-0 (Bruker, 2016)'
_computing_data_reduction 'SAINT V8.37A (Bruker, 2016)'
_computing_structure_refinement
;  
SHELXL-2017/1 (Sheldrick, 2015, 2016), 
SHELXLE Rev714 (H\"ubschle et al., 2011)
;
_computing_structure_solution 'SHELXS-97 (Sheldrick, 2008)'
_diffrn_ambient_temperature 150(2)
_diffrn_measured_fraction_theta_full 0.998
_diffrn_measured_fraction_theta_max 0.996
_diffrn_measurement_device_type 'Bruker AXS D8 Quest CMOS diffractometer'
_diffrn_measurement_method 'omega and phi scans'
_diffrn_radiation_monochromator 'Triumph curved graphite crystal'
_diffrn_radiation_type MoK\a
_diffrn_radiation_wavelength 0.71073
_diffrn_reflns_av_R_equivalents 0.0367
_diffrn_reflns_av_unetI/netI 0.0310
_diffrn_reflns_Laue_measured_fraction_full 0.998
_diffrn_reflns_Laue_measured_fraction_max 0.996
_diffrn_reflns_limit_h_max 18
_diffrn_reflns_limit_h_min -21
_diffrn_reflns_limit_k_max 21
_diffrn_reflns_limit_k_min -21
_diffrn_reflns_limit_l_max 24
_diffrn_reflns_limit_l_min -24
_diffrn_reflns_number 33687
_diffrn_reflns_point_group_measured_fraction_full 0.998
_diffrn_reflns_point_group_measured_fraction_max 0.993
_diffrn_reflns_theta_full 25.242
_diffrn_reflns_theta_max 36.312
_diffrn_reflns_theta_min 3.092
_diffrn_source 'sealed tube X-ray source'
_exptl_absorpt_coefficient_mu 0.234
_exptl_absorpt_correction_T_max 0.7471
_exptl_absorpt_correction_T_min 0.7166
_exptl_absorpt_correction_type multi-scan
_exptl_absorpt_process_details
;
 SADABS 2016/2: Krause, L., Herbst-Irmer, R., Sheldrick G.M. & Stalke D.,
 J. Appl. Cryst. 48 (2015) 3-10
;
_exptl_crystal_colour colourless
_exptl_crystal_density_diffrn 1.303
_exptl_crystal_description prism
_exptl_crystal_F_000 1052
_exptl_crystal_size_max 0.450
_exptl_crystal_size_mid 0.430
_exptl_crystal_size_min 0.370
_refine_diff_density_max 0.256
_refine_diff_density_min -0.214
_refine_diff_density_rms 0.044
_refine_ls_abs_structure_details
;
 Flack x determined using 2197 quotients [(I+)-(I-)]/[(I+)+(I-)]
 (Parsons, Flack and Wagner, Acta Cryst. B69 (2013) 249-259).
;
_refine_ls_abs_structure_Flack -0.012(13)
_refine_ls_extinction_coef 0.0037(10)
_refine_ls_extinction_expression Fc^*^=kFc[1+0.001xFc^2^\l^3^/sin(2\q)]^-1/4^
_refine_ls_extinction_method 'SHELXL-2017/1 (Sheldrick 2017)'
_refine_ls_goodness_of_fit_ref 1.013
_refine_ls_hydrogen_treatment constr
_refine_ls_matrix_type full
_refine_ls_number_parameters 187
_refine_ls_number_reflns 6294
_refine_ls_number_restraints 13
_refine_ls_restrained_S_all 1.015
_refine_ls_R_factor_all 0.0549
_refine_ls_R_factor_gt 0.0385
_refine_ls_shift/su_max 0.000
_refine_ls_shift/su_mean 0.000
_refine_ls_structure_factor_coef Fsqd
_refine_ls_weighting_details 'w=1/[\s^2^(Fo^2^)+(0.0532P)^2^+0.5414P] where P=(Fo^2^+2Fc^2^)/3'
_refine_ls_weighting_scheme calc
_refine_ls_wR_factor_gt 0.0918
_refine_ls_wR_factor_ref 0.1006
_reflns_Friedel_coverage 0.932
_reflns_Friedel_fraction_full 0.999
_reflns_Friedel_fraction_max 0.989
_reflns_number_gt 5191
_reflns_number_total 6294
_reflns_threshold_expression 'I > 2\s(I)'
_cod_data_source_file c7nj04843b2.cif
_cod_data_source_block RS_17_0m
_cod_depositor_comments 'Adding full bibliography for 7057037--7057043.cif.'
_cod_original_cell_volume 2618.4(3)
_cod_database_code 7057042
_shelx_shelxl_version_number 2017/1
_shelx_space_group_comment
;
The symmetry employed for this shelxl refinement is uniquely defined
by the following loop, which should always be used as a source of
symmetry information in preference to the above space-group names.
They are only intended as comments.
;
_shelx_estimated_absorpt_t_min 0.902
_shelx_estimated_absorpt_t_max 0.918

loop_
_space_group_symop_operation_xyz
'x, y, z'
'-x, -y, z'
'y, -x, -z'
'-y, x, -z'
'x+1/2, y+1/2, z+1/2'
'-x+1/2, -y+1/2, z+1/2'
'y+1/2, -x+1/2, -z+1/2'
'-y+1/2, x+1/2, -z+1/2'

loop_
_atom_site_label
_atom_site_type_symbol
_atom_site_fract_x
_atom_site_fract_y
_atom_site_fract_z
_atom_site_U_iso_or_equiv
_atom_site_adp_type
_atom_site_occupancy
_atom_site_site_symmetry_order
_atom_site_calc_flag
_atom_site_refinement_flags_posn
_atom_site_refinement_flags_adp
_atom_site_refinement_flags_occupancy
_atom_site_disorder_assembly
_atom_site_disorder_group
Cl1 Cl 0.500000 0.500000 1.000000 0.02214(13) Uani 1 4 d S T P . .
N1 N 0.19489(9) 0.53609(9) 0.91763(8) 0.0206(2) Uani 1 1 d . . . . .
N2 N 0.35693(9) 0.50091(9) 0.79929(9) 0.0212(2) Uani 1 1 d . . . . .
N3 N 0.28677(12) 0.73814(12) 1.03333(11) 0.0356(3) Uani 1 1 d . . . . .
N4 N 0.50228(11) 0.71062(11) 0.84356(13) 0.0362(3) Uani 1 1 d . . . . .
N5 N 0.26978(12) 0.27956(12) 0.70410(12) 0.0373(3) Uani 1 1 d . . . . .
N6 N 0.02698(11) 0.35737(12) 0.84310(11) 0.0364(3) Uani 1 1 d . . . . .
N7 N 0.000000 0.500000 1.250000 0.0203(4) Uani 1 4 d S T P . .
C1 C 0.27806(10) 0.59364(10) 0.91708(9) 0.0193(2) Uani 1 1 d . . . . .
C2 C 0.35717(10) 0.57844(9) 0.85596(10) 0.0197(2) Uani 1 1 d . . . . .
C3 C 0.27557(10) 0.44049(9) 0.80277(9) 0.0196(2) Uani 1 1 d . . . . .
C4 C 0.19312(10) 0.46070(10) 0.85869(9) 0.0196(2) Uani 1 1 d . . . . .
C5 C 0.28284(11) 0.67408(11) 0.98194(10) 0.0251(3) Uani 1 1 d . . . . .
C6 C 0.44013(11) 0.64977(10) 0.84995(11) 0.0250(3) Uani 1 1 d . . . . .
C7 C 0.27464(11) 0.35197(11) 0.74606(11) 0.0262(3) Uani 1 1 d . . . . .
C8 C 0.10103(11) 0.40201(11) 0.85237(11) 0.0250(3) Uani 1 1 d . . . . .
C9 C 0.03149(11) 0.41010(11) 1.19282(11) 0.0250(3) Uani 1 1 d . . . . .
H9A H 0.094952 0.428143 1.161409 0.030 Uiso 1 1 calc R U . . .
H9AB H 0.046985 0.352173 1.232370 0.030 Uiso 1 1 calc R U . . .
C10 C -0.04592(13) 0.37533(15) 1.12451(14) 0.0372(4) Uani 1 1 d . . . . .
H10A H -0.110520 0.357945 1.154392 0.045 Uiso 1 1 calc R U . . .
H10B H -0.059392 0.430860 1.081885 0.045 Uiso 1 1 calc R U . . .
C11 C -0.00560(17) 0.28325(17) 1.07555(16) 0.0448(5) Uani 1 1 d . . . . .
H11A H -0.054634 0.262384 1.030223 0.067 Uiso 1 1 calc R U . . .
H11B H 0.004775 0.227499 1.117599 0.067 Uiso 1 1 calc R U . . .
H11C H 0.059101 0.300344 1.047200 0.067 Uiso 1 1 calc R U . . .
C12 C 0.5427(8) 0.505(2) 0.5169(6) 0.069(3) Uani 0.25 1 d D U P A -1
H12A H 0.578002 0.439044 0.513143 0.083 Uiso 0.25 1 calc R U P A -1
H12B H 0.591842 0.555810 0.539452 0.083 Uiso 0.25 1 calc R U P A -1
Cl2 Cl 0.4431(7) 0.4950(6) 0.5914(7) 0.0714(18) Uani 0.25 1 d D U P A -1
Cl3 Cl 0.5041(9) 0.5411(11) 0.4107(9) 0.111(4) Uani 0.25 1 d D U P A -1

loop_
_atom_site_aniso_label
_atom_site_aniso_U_11
_atom_site_aniso_U_22
_atom_site_aniso_U_33
_atom_site_aniso_U_23
_atom_site_aniso_U_13
_atom_site_aniso_U_12
Cl1 0.02399(17) 0.02399(17) 0.0185(3) 0.000 0.000 0.000
N1 0.0201(5) 0.0211(5) 0.0207(5) -0.0008(4) -0.0047(4) -0.0024(4)
N2 0.0205(5) 0.0198(4) 0.0233(5) 0.0006(4) -0.0030(4) 0.0014(4)
N3 0.0373(7) 0.0330(7) 0.0366(8) -0.0112(6) -0.0073(6) -0.0028(6)
N4 0.0305(7) 0.0252(6) 0.0529(10) 0.0077(6) -0.0005(6) -0.0061(5)
N5 0.0333(7) 0.0335(7) 0.0449(8) -0.0163(6) -0.0097(7) 0.0037(5)
N6 0.0296(6) 0.0420(8) 0.0376(8) -0.0076(6) -0.0046(6) -0.0123(6)
N7 0.0173(5) 0.0173(5) 0.0265(11) 0.000 0.000 0.000
C1 0.0202(5) 0.0173(5) 0.0205(6) -0.0010(4) -0.0051(4) -0.0005(4)
C2 0.0186(5) 0.0170(5) 0.0235(6) 0.0026(4) -0.0042(4) -0.0016(4)
C3 0.0214(5) 0.0174(5) 0.0201(5) -0.0013(4) -0.0066(4) 0.0013(4)
C4 0.0189(5) 0.0193(5) 0.0206(6) 0.0005(4) -0.0066(4) -0.0021(4)
C5 0.0239(6) 0.0247(6) 0.0266(7) -0.0034(5) -0.0050(5) -0.0029(5)
C6 0.0232(6) 0.0202(5) 0.0317(7) 0.0025(5) -0.0010(5) -0.0013(4)
C7 0.0231(6) 0.0263(6) 0.0291(7) -0.0058(5) -0.0060(5) 0.0018(5)
C8 0.0237(6) 0.0265(6) 0.0247(6) -0.0036(5) -0.0050(5) -0.0041(5)
C9 0.0210(5) 0.0216(6) 0.0324(7) -0.0032(5) -0.0011(5) 0.0025(4)
C10 0.0292(7) 0.0406(9) 0.0418(10) -0.0159(8) -0.0084(7) 0.0087(6)
C11 0.0421(10) 0.0461(10) 0.0461(11) -0.0222(9) -0.0060(8) 0.0088(8)
C12 0.061(5) 0.104(10) 0.042(7) 0.007(9) 0.013(4) 0.005(8)
Cl2 0.090(3) 0.053(3) 0.070(3) 0.001(2) 0.042(3) -0.004(2)
Cl3 0.066(3) 0.189(11) 0.079(4) 0.031(4) 0.006(3) 0.061(5)

loop_
_atom_type_symbol
_atom_type_description
_atom_type_scat_dispersion_real
_atom_type_scat_dispersion_imag
_atom_type_scat_source
C C 0.0033 0.0016 'International Tables Vol C Tables 4.2.6.8 and 6.1.1.4'
H H 0.0000 0.0000 'International Tables Vol C Tables 4.2.6.8 and 6.1.1.4'
N N 0.0061 0.0033 'International Tables Vol C Tables 4.2.6.8 and 6.1.1.4'
Cl Cl 0.1484 0.1585 'International Tables Vol C Tables 4.2.6.8 and 6.1.1.4'

loop_
_geom_angle_atom_site_label_1
_geom_angle_atom_site_label_2
_geom_angle_atom_site_label_3
_geom_angle
_geom_angle_site_symmetry_1
_geom_angle_site_symmetry_3
C1 N1 C4 115.73(12) . .
C2 N2 C3 115.69(12) . .
C9 N7 C9 108.71(6) . 8_557
C9 N7 C9 108.71(6) . 7_457
C9 N7 C9 110.99(12) 8_557 7_457
C9 N7 C9 111.00(12) . 2_565
C9 N7 C9 108.71(6) 8_557 2_565
C9 N7 C9 108.71(6) 7_457 2_565
N1 C1 C2 122.19(12) . .
N1 C1 C5 116.70(12) . .
C2 C1 C5 121.11(12) . .
N2 C2 C1 121.89(11) . .
N2 C2 C6 117.42(13) . .
C1 C2 C6 120.63(12) . .
N2 C3 C4 122.17(12) . .
N2 C3 C7 117.64(13) . .
C4 C3 C7 120.19(12) . .
N1 C4 C3 121.97(11) . .
N1 C4 C8 117.28(13) . .
C3 C4 C8 120.71(12) . .
N3 C5 C1 179.8(2) . .
N4 C6 C2 176.11(16) . .
N5 C7 C3 176.17(19) . .
N6 C8 C4 176.49(18) . .
C10 C9 N7 115.82(11) . .
C10 C9 H9A 108.3 . .
N7 C9 H9A 108.3 . .
C10 C9 H9AB 108.3 . .
N7 C9 H9AB 108.3 . .
H9A C9 H9AB 107.4 . .
C11 C10 C9 109.64(14) . .
C11 C10 H10A 109.7 . .
C9 C10 H10A 109.7 . .
C11 C10 H10B 109.7 . .
C9 C10 H10B 109.7 . .
H10A C10 H10B 108.2 . .
C10 C11 H11A 109.5 . .
C10 C11 H11B 109.5 . .
H11A C11 H11B 109.5 . .
C10 C11 H11C 109.5 . .
H11A C11 H11C 109.5 . .
H11B C11 H11C 109.5 . .
Cl2 C12 Cl3 113.3(8) . .
Cl2 C12 H12A 108.9 . .
Cl3 C12 H12A 108.9 . .
Cl2 C12 H12B 108.9 . .
Cl3 C12 H12B 108.9 . .
H12A C12 H12B 107.7 . .

loop_
_geom_bond_atom_site_label_1
_geom_bond_atom_site_label_2
_geom_bond_distance
_geom_bond_site_symmetry_2
N1 C1 1.3325(17) .
N1 C4 1.3332(17) .
N2 C2 1.3319(18) .
N2 C3 1.3362(17) .
N3 C5 1.147(2) .
N4 C6 1.1500(19) .
N5 C7 1.147(2) .
N6 C8 1.1477(19) .
N7 C9 1.5228(14) .
N7 C9 1.5228(15) 8_557
N7 C9 1.5228(15) 7_457
N7 C9 1.5228(14) 2_565
C1 C2 1.406(2) .
C1 C5 1.444(2) .
C2 C6 1.4443(19) .
C3 C4 1.401(2) .
C3 C7 1.446(2) .
C4 C8 1.4419(18) .
C9 C10 1.520(2) .
C9 H9A 0.9900 .
C9 H9AB 0.9900 .
C10 C11 1.516(3) .
C10 H10A 0.9900 .
C10 H10B 0.9900 .
C11 H11A 0.9800 .
C11 H11B 0.9800 .
C11 H11C 0.9800 .
C12 Cl2 1.733(11) .
C12 Cl3 1.745(14) .
C12 H12A 0.9900 .
C12 H12B 0.9900 .

loop_
_geom_torsion_atom_site_label_1
_geom_torsion_atom_site_label_2
_geom_torsion_atom_site_label_3
_geom_torsion_atom_site_label_4
_geom_torsion
_geom_torsion_site_symmetry_1
C4 N1 C1 C2 2.43(19) .
C4 N1 C1 C5 -178.40(12) .
C3 N2 C2 C1 1.74(19) .
C3 N2 C2 C6 -175.60(12) .
N1 C1 C2 N2 -5.0(2) .
C5 C1 C2 N2 175.82(13) .
N1 C1 C2 C6 172.21(13) .
C5 C1 C2 C6 -6.9(2) .
C2 N2 C3 C4 3.63(19) .
C2 N2 C3 C7 -176.50(12) .
C1 N1 C4 C3 2.94(19) .
C1 N1 C4 C8 -175.07(12) .
N2 C3 C4 N1 -6.3(2) .
C7 C3 C4 N1 173.81(13) .
N2 C3 C4 C8 171.62(13) .
C7 C3 C4 C8 -8.2(2) .
C9 N7 C9 C10 -174.01(15) 8_557
C9 N7 C9 C10 65.05(11) 7_457
C9 N7 C9 C10 -54.48(13) 2_565
N7 C9 C10 C11 -177.78(15) .
